data_4348663
loop_
_publ_author_name
'Frei, Angelo'
'Sidler, David'
'Mokolokolo, Pennie'
'Braband, Henrik'
'Fox, Thomas'
'Spingler, Bernhard'
'Roodt, Andreas'
'Alberto, Roger'

_publ_section_title
;
 Kinetics and Mechanism of CO Exchange in fac-[MBr2(solvent)(CO)3](-) (M =
 Re, (99)Tc).
;
_journal_issue 18
_journal_name_full 'Inorganic chemistry'
_journal_page_first 9352
_journal_page_last 9360
_journal_paper_doi 10.1021/acs.inorgchem.6b01503
_journal_volume 55
_journal_year 2016
_chemical_formula_sum 'C20 H29 Br2 N2 O3 Re'
_chemical_formula_weight 691.47
_space_group_crystal_system monoclinic
_space_group_IT_number 14
_space_group_name_Hall '-P 2ybc'
_space_group_name_H-M_alt 'P 1 21/c 1'
_atom_sites_solution_hydrogens geom
_audit_creation_method SHELXL-2014/7
_cell_angle_alpha 90
_cell_angle_beta 110.971(5)
_cell_angle_gamma 90
_cell_formula_units_Z 4
_cell_length_a 18.0878(8)
_cell_length_b 8.7429(3)
_cell_length_c 16.4010(7)
_cell_measurement_reflns_used 10670
_cell_measurement_temperature 183(2)
_cell_measurement_theta_max 31.988
_cell_measurement_theta_min 2.683
_cell_volume 2421.85(19)
_computing_cell_refinement 'CrysAlis PRO (Agilent, 2014)'
_computing_data_collection 'CrysAlis PRO (Agilent, 2014)'
_computing_data_reduction 'CrysAlis PRO (Agilent, 2014)'
_computing_molecular_graphics 'ORTEP-3 (Farrugia, 1997)'
_computing_publication_material 'SHELXL-2014/7 (Sheldrick, 2014)'
_computing_structure_refinement 'SHELXL-2014/7 (Sheldrick, 2014)'
_computing_structure_solution 'SIR-97 (Altomare, 1999)'
_diffrn_ambient_temperature 183(2)
_diffrn_detector_area_resol_mean 10.4498
_diffrn_measured_fraction_theta_full 0.999
_diffrn_measured_fraction_theta_max 0.907
_diffrn_measurement_device_type 'Xcalibur Ruby'
_diffrn_measurement_method '\o oscillation scan'
_diffrn_radiation_monochromator graphite
_diffrn_radiation_source 'Enhance (Mo) X-ray Source'
_diffrn_radiation_type MoK\a
_diffrn_radiation_wavelength 0.71073
_diffrn_reflns_av_R_equivalents 0.0401
_diffrn_reflns_av_unetI/netI 0.0433
_diffrn_reflns_Laue_measured_fraction_full 0.999
_diffrn_reflns_Laue_measured_fraction_max 0.907
_diffrn_reflns_limit_h_max 27
_diffrn_reflns_limit_h_min -26
_diffrn_reflns_limit_k_max 13
_diffrn_reflns_limit_k_min -13
_diffrn_reflns_limit_l_max 24
_diffrn_reflns_limit_l_min -22
_diffrn_reflns_number 24578
_diffrn_reflns_point_group_measured_fraction_full 0.999
_diffrn_reflns_point_group_measured_fraction_max 0.907
_diffrn_reflns_theta_full 25.242
_diffrn_reflns_theta_max 32.891
_diffrn_reflns_theta_min 2.497
_exptl_absorpt_coefficient_mu 8.338
_exptl_absorpt_correction_T_max 0.372
_exptl_absorpt_correction_T_min 0.119
_exptl_absorpt_correction_type analytical
_exptl_absorpt_process_details
;
CrysAlisPro 1.171.38.41r (Rigaku Oxford Diffraction, 2015)
Analytical numeric absorption correction using a multifaceted crystal
model based on expressions derived by R.C. Clark & J.S. Reid.
(Clark, R. C. & Reid, J. S. (1995). Acta Cryst. A51, 887-897)
Empirical absorption correction using spherical harmonics,
 implemented in SCALE3 ABSPACK scaling algorithm.
;
_exptl_crystal_colour colourless
_exptl_crystal_density_diffrn 1.896
_exptl_crystal_description prism
_exptl_crystal_F_000 1328
_exptl_crystal_size_max 0.400
_exptl_crystal_size_mid 0.180
_exptl_crystal_size_min 0.170
_refine_diff_density_max 1.167
_refine_diff_density_min -2.173
_refine_diff_density_rms 0.137
_refine_ls_extinction_method none
_refine_ls_goodness_of_fit_ref 1.041
_refine_ls_hydrogen_treatment constr
_refine_ls_matrix_type full
_refine_ls_number_parameters 292
_refine_ls_number_reflns 8212
_refine_ls_number_restraints 16
_refine_ls_restrained_S_all 1.045
_refine_ls_R_factor_all 0.0498
_refine_ls_R_factor_gt 0.0334
_refine_ls_shift/su_max 0.003
_refine_ls_shift/su_mean 0.000
_refine_ls_structure_factor_coef Fsqd
_refine_ls_weighting_details 'w=1/[\s^2^(Fo^2^)+(0.0250P)^2^] where P=(Fo^2^+2Fc^2^)/3'
_refine_ls_weighting_scheme calc
_refine_ls_wR_factor_gt 0.0616
_refine_ls_wR_factor_ref 0.0676
_reflns_Friedel_coverage 0.000
_reflns_number_gt 6495
_reflns_number_total 8212
_reflns_threshold_expression 'I > 2\s(I)'
_cod_data_source_file ic6b01503_si_002.cif
_cod_data_source_block afx070416
_cod_original_cell_volume 2421.84(18)
_cod_original_sg_symbol_H-M 'P 21/c'
_cod_database_code 4348663
_shelx_shelxl_version_number 2014/7
_shelx_space_group_comment
;
The symmetry employed for this shelxl refinement is uniquely defined
by the following loop, which should always be used as a source of
symmetry information in preference to the above space-group names.
They are only intended as comments.
;
_shelx_estimated_absorpt_t_min 0.135
_shelx_estimated_absorpt_t_max 0.331

loop_
_space_group_symop_operation_xyz
'x, y, z'
'-x, y+1/2, -z+1/2'
'-x, -y, -z'
'x, -y-1/2, z-1/2'

loop_
_atom_site_label
_atom_site_type_symbol
_atom_site_fract_x
_atom_site_fract_y
_atom_site_fract_z
_atom_site_U_iso_or_equiv
_atom_site_adp_type
_atom_site_occupancy
_atom_site_site_symmetry_order
_atom_site_calc_flag
_atom_site_refinement_flags_posn
_atom_site_refinement_flags_adp
_atom_site_refinement_flags_occupancy
_atom_site_disorder_assembly
_atom_site_disorder_group
Re1 Re 0.23914(2) 0.85893(2) 0.25796(2) 0.02595(4) Uani 1 1 d . . . . .
Br1 Br 0.34863(2) 0.84255(4) 0.18607(2) 0.03727(8) Uani 1 1 d . . . . .
Br2 Br 0.29000(2) 1.13737(3) 0.31318(2) 0.03690(8) Uani 1 1 d . . . . .
C1 C 0.3133(2) 0.7716(3) 0.3666(2) 0.0347(7) Uani 1 1 d . . . . .
C2 C 0.1583(2) 0.8854(3) 0.3053(2) 0.0340(7) Uani 1 1 d . . . . .
C3 C 0.19866(19) 0.6606(4) 0.2185(2) 0.0325(7) Uani 1 1 d . . . . .
C4 C 0.17153(18) 0.9632(3) 0.1418(2) 0.0294(6) Uani 1 1 d . . . . .
C5 C 0.09608(18) 1.1117(3) 0.0027(2) 0.0275(6) Uani 1 1 d . . . . .
C6 C 0.1129(2) 1.0880(4) -0.0716(2) 0.0395(8) Uani 1 1 d . . . . .
C7 C 0.0702(3) 1.1780(5) -0.1443(3) 0.0568(11) Uani 1 1 d . . . . .
H7 H 0.0790 1.1657 -0.1976 0.068 Uiso 1 1 calc R U . . .
C8 C 0.0165(3) 1.2823(5) -0.1390(3) 0.0637(13) Uani 1 1 d . . . . .
H8 H -0.0112 1.3425 -0.1888 0.076 Uiso 1 1 calc R U . . .
C9 C 0.0011(2) 1.3031(4) -0.0634(3) 0.0520(11) Uani 1 1 d . . . . .
H9 H -0.0374 1.3759 -0.0620 0.062 Uiso 1 1 calc R U . . .
C10 C 0.04145(19) 1.2182(3) 0.0105(2) 0.0352(7) Uani 1 1 d . . . . .
C11 C 0.1733(3) 0.9727(5) -0.0751(3) 0.0620(12) Uani 1 1 d . . . . .
H11A H 0.1493 0.8706 -0.0850 0.093 Uiso 1 1 calc R U . . .
H11B H 0.2184 0.9737 -0.0197 0.093 Uiso 1 1 calc R U . . .
H11C H 0.1916 0.9986 -0.1229 0.093 Uiso 1 1 calc R U . . .
C12 C 0.0290(2) 1.2404(5) 0.0950(3) 0.0561(11) Uani 1 1 d . . . . .
H12A H -0.0150 1.3116 0.0864 0.084 Uiso 1 1 calc R U . . .
H12B H 0.0773 1.2822 0.1386 0.084 Uiso 1 1 calc R U . . .
H12C H 0.0165 1.1418 0.1155 0.084 Uiso 1 1 calc R U . . .
C13 C 0.2866(2) 1.3918(6) 0.1099(3) 0.0492(11) Uani 0.85 1 d D . P A 1
H13A H 0.2643 1.2986 0.1267 0.059 Uiso 0.85 1 calc R U P A 1
H13B H 0.2926 1.4695 0.1557 0.059 Uiso 0.85 1 calc R U P A 1
C14 C 0.2273(3) 1.4510(7) 0.0251(3) 0.0492(14) Uani 0.85 1 d D . P A 1
H14A H 0.1762 1.4672 0.0319 0.074 Uiso 0.85 1 calc R U P A 1
H14B H 0.2210 1.3761 -0.0213 0.074 Uiso 0.85 1 calc R U P A 1
H14C H 0.2462 1.5480 0.0099 0.074 Uiso 0.85 1 calc R U P A 1
C13B C 0.3204(11) 1.448(2) 0.0367(12) 0.034(5) Uiso 0.15 1 d D . P A 2
H13C H 0.3352 1.4329 -0.0153 0.041 Uiso 0.15 1 calc R U P A 2
H13D H 0.3269 1.5580 0.0529 0.041 Uiso 0.15 1 calc R U P A 2
C14B C 0.2362(13) 1.398(3) 0.018(3) 0.044(10) Uiso 0.15 1 d D . P A 2
H14D H 0.2003 1.4579 -0.0303 0.066 Uiso 0.15 1 calc R U P A 2
H14E H 0.2310 1.2891 0.0026 0.066 Uiso 0.15 1 calc R U P A 2
H14F H 0.2227 1.4135 0.0704 0.066 Uiso 0.15 1 calc R U P A 2
C17 C 0.3990(2) 1.4874(4) 0.0739(2) 0.0319(8) Uani 0.85 1 d D . P A 1
H17A H 0.3784 1.5819 0.0914 0.038 Uiso 0.85 1 calc R U P A 1
H17B H 0.3771 1.4820 0.0093 0.038 Uiso 0.85 1 calc R U P A 1
C18 C 0.4890(2) 1.4992(5) 0.1037(3) 0.0441(10) Uani 0.85 1 d D . P A 1
H18A H 0.5034 1.5933 0.0806 0.066 Uiso 0.85 1 calc R U P A 1
H18B H 0.5097 1.4107 0.0821 0.066 Uiso 0.85 1 calc R U P A 1
H18C H 0.5116 1.5011 0.1677 0.066 Uiso 0.85 1 calc R U P A 1
C17B C 0.4567(11) 1.4099(19) 0.1160(17) 0.041(5) Uiso 0.15 1 d D . P A 2
H17C H 0.4951 1.3545 0.1659 0.050 Uiso 0.15 1 calc R U P A 2
H17D H 0.4645 1.3716 0.0628 0.050 Uiso 0.15 1 calc R U P A 2
C18B C 0.4828(12) 1.5776(19) 0.1260(15) 0.029(4) Uiso 0.15 1 d D . P A 2
H18D H 0.5344 1.5864 0.1195 0.043 Uiso 0.15 1 calc R U P A 2
H18E H 0.4870 1.6146 0.1838 0.043 Uiso 0.15 1 calc R U P A 2
H18F H 0.4437 1.6391 0.0810 0.043 Uiso 0.15 1 calc R U P A 2
C15 C 0.3567(3) 1.2104(4) 0.0493(3) 0.0453(11) Uani 0.85 1 d D . P A 1
H15A H 0.3364 1.1258 0.0755 0.054 Uiso 0.85 1 calc R U P A 1
H15B H 0.3153 1.2351 -0.0077 0.054 Uiso 0.85 1 calc R U P A 1
C16 C 0.4290(3) 1.1543(5) 0.0330(4) 0.0578(14) Uani 0.85 1 d D . P A 1
H16A H 0.4716 1.1342 0.0890 0.087 Uiso 0.85 1 calc R U P A 1
H16B H 0.4464 1.2325 0.0009 0.087 Uiso 0.85 1 calc R U P A 1
H16C H 0.4162 1.0599 -0.0014 0.087 Uiso 0.85 1 calc R U P A 1
C15B C 0.3774(13) 1.1914(16) 0.1146(13) 0.032(5) Uiso 0.15 1 d D . P A 2
H15C H 0.3302 1.1463 0.1224 0.039 Uiso 0.15 1 calc R U P A 2
H15D H 0.4243 1.1640 0.1662 0.039 Uiso 0.15 1 calc R U P A 2
C16B C 0.3864(16) 1.125(3) 0.0337(14) 0.037(6) Uiso 0.15 1 d D . P A 2
H16D H 0.3917 1.0133 0.0398 0.056 Uiso 0.15 1 calc R U P A 2
H16E H 0.3396 1.1499 -0.0174 0.056 Uiso 0.15 1 calc R U P A 2
H16F H 0.4337 1.1675 0.0264 0.056 Uiso 0.15 1 calc R U P A 2
C19 C 0.4199(2) 1.3023(4) 0.1997(2) 0.0368(9) Uani 0.85 1 d D . P A 1
H19A H 0.4734 1.2775 0.2003 0.044 Uiso 0.85 1 calc R U P A 1
H19B H 0.3971 1.2075 0.2140 0.044 Uiso 0.85 1 calc R U P A 1
C20 C 0.4274(3) 1.4214(7) 0.2706(3) 0.0387(12) Uani 0.85 1 d D . P A 1
H20A H 0.3795 1.4199 0.2854 0.058 Uiso 0.85 1 calc R U P A 1
H20B H 0.4340 1.5232 0.2490 0.058 Uiso 0.85 1 calc R U P A 1
H20C H 0.4736 1.3975 0.3227 0.058 Uiso 0.85 1 calc R U P A 1
C19B C 0.3664(10) 1.4270(18) 0.1961(9) 0.017(3) Uiso 0.15 1 d D . P A 2
H19C H 0.3677 1.5397 0.1907 0.020 Uiso 0.15 1 calc R U P A 2
H19D H 0.3154 1.3995 0.2018 0.020 Uiso 0.15 1 calc R U P A 2
C20B C 0.434(2) 1.378(5) 0.279(2) 0.053(14) Uiso 0.15 1 d D . P A 2
H20D H 0.4276 1.4291 0.3298 0.080 Uiso 0.15 1 calc R U P A 2
H20E H 0.4322 1.2672 0.2863 0.080 Uiso 0.15 1 calc R U P A 2
H20F H 0.4846 1.4076 0.2752 0.080 Uiso 0.15 1 calc R U P A 2
N1 N 0.13769(15) 1.0261(3) 0.07802(17) 0.0320(6) Uani 1 1 d . . . . .
N2 N 0.36942(17) 1.3529(3) 0.10959(18) 0.0337(6) Uani 1 1 d D . . . .
O1 O 0.35693(16) 0.7192(3) 0.42934(17) 0.0528(7) Uani 1 1 d . . . . .
O2 O 0.10814(16) 0.9006(3) 0.33239(18) 0.0479(6) Uani 1 1 d . . . . .
O3 O 0.17239(14) 0.5405(3) 0.19654(17) 0.0452(6) Uani 1 1 d . . . . .

loop_
_atom_site_aniso_label
_atom_site_aniso_U_11
_atom_site_aniso_U_22
_atom_site_aniso_U_33
_atom_site_aniso_U_23
_atom_site_aniso_U_13
_atom_site_aniso_U_12
Re1 0.02664(7) 0.02716(7) 0.02430(6) 0.00374(5) 0.00944(5) 0.00118(5)
Br1 0.03518(18) 0.04158(17) 0.04030(19) -0.00026(15) 0.01990(15) 0.00274(14)
Br2 0.0473(2) 0.03177(15) 0.03586(18) -0.00163(14) 0.02006(15) -0.00679(14)
C1 0.0374(19) 0.0303(15) 0.0363(19) 0.0010(14) 0.0130(14) -0.0021(14)
C2 0.0383(19) 0.0340(15) 0.0297(17) 0.0031(14) 0.0122(14) -0.0027(14)
C3 0.0305(17) 0.0382(17) 0.0290(16) 0.0034(14) 0.0108(13) 0.0054(14)
C4 0.0300(16) 0.0307(14) 0.0302(16) -0.0027(13) 0.0141(13) -0.0016(13)
C5 0.0267(16) 0.0276(14) 0.0229(14) 0.0005(12) 0.0024(11) -0.0037(12)
C6 0.045(2) 0.0437(18) 0.0272(17) -0.0057(15) 0.0099(15) -0.0104(16)
C7 0.068(3) 0.071(3) 0.0239(18) 0.0007(18) 0.0064(18) -0.023(2)
C8 0.056(3) 0.057(2) 0.052(3) 0.024(2) -0.013(2) -0.013(2)
C9 0.033(2) 0.0373(18) 0.070(3) 0.009(2) -0.0019(19) 0.0005(16)
C10 0.0293(17) 0.0282(14) 0.046(2) -0.0031(15) 0.0108(14) -0.0057(13)
C11 0.066(3) 0.073(3) 0.055(3) -0.025(2) 0.032(2) -0.003(2)
C12 0.049(2) 0.058(2) 0.073(3) -0.016(2) 0.037(2) -0.004(2)
C13 0.033(2) 0.075(3) 0.042(3) 0.012(2) 0.0165(19) 0.001(2)
C14 0.035(3) 0.069(4) 0.040(3) 0.003(3) 0.009(2) 0.001(3)
C17 0.043(2) 0.0261(16) 0.0272(19) 0.0007(15) 0.0132(16) -0.0029(16)
C18 0.044(3) 0.053(3) 0.036(2) -0.002(2) 0.0151(19) -0.012(2)
C15 0.064(3) 0.0290(19) 0.037(2) -0.0003(18) 0.011(2) -0.013(2)
C16 0.079(4) 0.037(2) 0.054(3) -0.009(2) 0.020(3) 0.014(3)
C19 0.042(2) 0.040(2) 0.026(2) 0.0052(17) 0.0093(16) -0.0021(18)
C20 0.048(3) 0.041(3) 0.027(2) -0.007(2) 0.0123(18) -0.009(2)
N1 0.0320(15) 0.0326(13) 0.0284(14) 0.0010(11) 0.0070(11) -0.0021(11)
N2 0.0410(17) 0.0362(14) 0.0259(14) 0.0031(11) 0.0145(12) 0.0015(12)
O1 0.0544(18) 0.0497(14) 0.0413(15) 0.0145(13) 0.0014(12) 0.0063(13)
O2 0.0467(16) 0.0555(14) 0.0523(17) -0.0035(13) 0.0308(13) -0.0014(13)
O3 0.0447(15) 0.0338(11) 0.0523(16) -0.0045(11) 0.0115(12) -0.0042(11)

loop_
_atom_type_symbol
_atom_type_description
_atom_type_scat_dispersion_real
_atom_type_scat_dispersion_imag
_atom_type_scat_source
C C 0.0033 0.0016 'International Tables Vol C Tables 4.2.6.8 and 6.1.1.4'
H H 0.0000 0.0000 'International Tables Vol C Tables 4.2.6.8 and 6.1.1.4'
Br Br -0.2901 2.4595 'International Tables Vol C Tables 4.2.6.8 and 6.1.1.4'
N N 0.0061 0.0033 'International Tables Vol C Tables 4.2.6.8 and 6.1.1.4'
O O 0.0106 0.0060 'International Tables Vol C Tables 4.2.6.8 and 6.1.1.4'
Re Re -1.0185 7.2310 'International Tables Vol C Tables 4.2.6.8 and 6.1.1.4'

loop_
_geom_angle_atom_site_label_1
_geom_angle_atom_site_label_2
_geom_angle_atom_site_label_3
_geom_angle
C2 Re1 C3 89.48(14)
C2 Re1 C1 92.97(14)
C3 Re1 C1 90.51(13)
C2 Re1 C4 92.00(13)
C3 Re1 C4 93.42(12)
C1 Re1 C4 173.69(13)
C2 Re1 Br2 88.42(9)
C3 Re1 Br2 177.77(10)
C1 Re1 Br2 90.37(9)
C4 Re1 Br2 85.89(8)
C2 Re1 Br1 175.63(9)
C3 Re1 Br1 93.29(10)
C1 Re1 Br1 90.38(10)
C4 Re1 Br1 84.47(8)
Br2 Re1 Br1 88.758(11)
O1 C1 Re1 179.0(3)
O2 C2 Re1 178.7(3)
O3 C3 Re1 177.4(3)
N1 C4 Re1 176.2(3)
C6 C5 C10 124.8(3)
C6 C5 N1 118.6(3)
C10 C5 N1 116.6(3)
C5 C6 C7 116.0(4)
C5 C6 C11 122.0(3)
C7 C6 C11 122.0(4)
C8 C7 C6 120.7(4)
C8 C7 H7 119.6
C6 C7 H7 119.6
C7 C8 C9 121.7(4)
C7 C8 H8 119.1
C9 C8 H8 119.1
C8 C9 C10 120.3(4)
C8 C9 H9 119.9
C10 C9 H9 119.9
C9 C10 C5 116.4(3)
C9 C10 C12 122.4(3)
C5 C10 C12 121.2(3)
C6 C11 H11A 109.5
C6 C11 H11B 109.5
H11A C11 H11B 109.5
C6 C11 H11C 109.5
H11A C11 H11C 109.5
H11B C11 H11C 109.5
C10 C12 H12A 109.5
C10 C12 H12B 109.5
H12A C12 H12B 109.5
C10 C12 H12C 109.5
H12A C12 H12C 109.5
H12B C12 H12C 109.5
C14 C13 N2 116.4(4)
C14 C13 H13A 108.2
N2 C13 H13A 108.2
C14 C13 H13B 108.2
N2 C13 H13B 108.2
H13A C13 H13B 107.3
C13 C14 H14A 109.5
C13 C14 H14B 109.5
H14A C14 H14B 109.5
C13 C14 H14C 109.5
H14A C14 H14C 109.5
H14B C14 H14C 109.5
N2 C13B C14B 105.6(18)
N2 C13B H13C 110.6
C14B C13B H13C 110.6
N2 C13B H13D 110.6
C14B C13B H13D 110.6
H13C C13B H13D 108.8
C13B C14B H14D 109.5
C13B C14B H14E 109.5
H14D C14B H14E 109.5
C13B C14B H14F 109.5
H14D C14B H14F 109.5
H14E C14B H14F 109.5
N2 C17 C18 114.6(3)
N2 C17 H17A 108.6
C18 C17 H17A 108.6
N2 C17 H17B 108.6
C18 C17 H17B 108.6
H17A C17 H17B 107.6
C17 C18 H18A 109.5
C17 C18 H18B 109.5
H18A C18 H18B 109.5
C17 C18 H18C 109.5
H18A C18 H18C 109.5
H18B C18 H18C 109.5
C18B C17B N2 123.8(15)
C18B C17B H17C 106.4
N2 C17B H17C 106.4
C18B C17B H17D 106.4
N2 C17B H17D 106.4
H17C C17B H17D 106.4
C17B C18B H18D 109.5
C17B C18B H18E 109.5
H18D C18B H18E 109.5
C17B C18B H18F 109.5
H18D C18B H18F 109.5
H18E C18B H18F 109.5
C16 C15 N2 115.6(3)
C16 C15 H15A 108.4
N2 C15 H15A 108.4
C16 C15 H15B 108.4
N2 C15 H15B 108.4
H15A C15 H15B 107.4
C15 C16 H16A 109.5
C15 C16 H16B 109.5
H16A C16 H16B 109.5
C15 C16 H16C 109.5
H16A C16 H16C 109.5
H16B C16 H16C 109.5
N2 C15B C16B 112.0(16)
N2 C15B H15C 109.2
C16B C15B H15C 109.2
N2 C15B H15D 109.2
C16B C15B H15D 109.2
H15C C15B H15D 107.9
C15B C16B H16D 109.5
C15B C16B H16E 109.5
H16D C16B H16E 109.5
C15B C16B H16F 109.5
H16D C16B H16F 109.5
H16E C16B H16F 109.5
N2 C19 C20 113.9(3)
N2 C19 H19A 108.8
C20 C19 H19A 108.8
N2 C19 H19B 108.8
C20 C19 H19B 108.8
H19A C19 H19B 107.7
C19 C20 H20A 109.5
C19 C20 H20B 109.5
H20A C20 H20B 109.5
C19 C20 H20C 109.5
H20A C20 H20C 109.5
H20B C20 H20C 109.5
C20B C19B N2 115(2)
C20B C19B H19C 108.6
N2 C19B H19C 108.6
C20B C19B H19D 108.6
N2 C19B H19D 108.6
H19C C19B H19D 107.6
C19B C20B H20D 109.5
C19B C20B H20E 109.5
H20D C20B H20E 109.5
C19B C20B H20F 109.5
H20D C20B H20F 109.5
H20E C20B H20F 109.5
C4 N1 C5 176.4(3)
C15B N2 C13B 129.2(12)
C17 N2 C19 116.2(3)
C17 N2 C13 108.2(3)
C19 N2 C13 108.2(3)
C17 N2 C15 111.9(3)
C19 N2 C15 106.9(3)
C13 N2 C15 104.9(3)
C15B N2 C19B 113.1(10)
C13B N2 C19B 107.1(10)
C15B N2 C17B 103.0(11)
C13B N2 C17B 99.7(11)
C19B N2 C17B 99.3(10)

loop_
_geom_bond_atom_site_label_1
_geom_bond_atom_site_label_2
_geom_bond_distance
Re1 C2 1.899(4)
Re1 C3 1.903(3)
Re1 C1 1.962(3)
Re1 C4 2.071(3)
Re1 Br2 2.6451(3)
Re1 Br1 2.6466(4)
C1 O1 1.144(4)
C2 O2 1.152(4)
C3 O3 1.156(4)
C4 N1 1.145(4)
C5 C6 1.374(5)
C5 C10 1.397(4)
C5 N1 1.410(4)
C6 C7 1.406(5)
C6 C11 1.502(5)
C7 C8 1.357(6)
C7 H7 0.9500
C8 C9 1.377(6)
C8 H8 0.9500
C9 C10 1.386(5)
C9 H9 0.9500
C10 C12 1.494(5)
C11 H11A 0.9800
C11 H11B 0.9800
C11 H11C 0.9800
C12 H12A 0.9800
C12 H12B 0.9800
C12 H12C 0.9800
C13 C14 1.511(5)
C13 N2 1.538(5)
C13 H13A 0.9900
C13 H13B 0.9900
C14 H14A 0.9800
C14 H14B 0.9800
C14 H14C 0.9800
C13B N2 1.468(15)
C13B C14B 1.509(6)
C13B H13C 0.9900
C13B H13D 0.9900
C14B H14D 0.9800
C14B H14E 0.9800
C14B H14F 0.9800
C17 N2 1.495(4)
C17 C18 1.526(4)
C17 H17A 0.9900
C17 H17B 0.9900
C18 H18A 0.9800
C18 H18B 0.9800
C18 H18C 0.9800
C17B C18B 1.531(6)
C17B N2 1.622(15)
C17B H17C 0.9900
C17B H17D 0.9900
C18B H18D 0.9800
C18B H18E 0.9800
C18B H18F 0.9800
C15 C16 1.507(5)
C15 N2 1.556(5)
C15 H15A 0.9900
C15 H15B 0.9900
C16 H16A 0.9800
C16 H16B 0.9800
C16 H16C 0.9800
C15B N2 1.418(14)
C15B C16B 1.509(6)
C15B H15C 0.9900
C15B H15D 0.9900
C16B H16D 0.9800
C16B H16E 0.9800
C16B H16F 0.9800
C19 N2 1.500(4)
C19 C20 1.529(5)
C19 H19A 0.9900
C19 H19B 0.9900
C20 H20A 0.9800
C20 H20B 0.9800
C20 H20C 0.9800
C19B C20B 1.529(6)
C19B N2 1.579(13)
C19B H19C 0.9900
C19B H19D 0.9900
C20B H20D 0.9800
C20B H20E 0.9800
C20B H20F 0.9800

loop_
_geom_torsion_atom_site_label_1
_geom_torsion_atom_site_label_2
_geom_torsion_atom_site_label_3
_geom_torsion_atom_site_label_4
_geom_torsion
C10 C5 C6 C7 -0.9(5)
N1 C5 C6 C7 -179.3(3)
C10 C5 C6 C11 179.2(3)
N1 C5 C6 C11 0.8(5)
C5 C6 C7 C8 0.6(5)
C11 C6 C7 C8 -179.4(4)
C6 C7 C8 C9 -0.7(6)
C7 C8 C9 C10 0.9(6)
C8 C9 C10 C5 -1.1(5)
C8 C9 C10 C12 177.8(4)
C6 C5 C10 C9 1.1(5)
N1 C5 C10 C9 179.5(3)
C6 C5 C10 C12 -177.7(3)
N1 C5 C10 C12 0.7(4)
C16B C15B N2 C13B 45(2)
C16B C15B N2 C19B -175.7(16)
C16B C15B N2 C17B -69(2)
C14B C13B N2 C15B 60(2)
C14B C13B N2 C19B -81.6(19)
C14B C13B N2 C17B 175.5(18)
C18 C17 N2 C19 33.1(4)
C18 C17 N2 C13 154.9(3)
C18 C17 N2 C15 -90.0(4)
C20 C19 N2 C17 63.6(5)
C20 C19 N2 C13 -58.2(4)
C20 C19 N2 C15 -170.7(4)
C14 C13 N2 C17 51.2(5)
C14 C13 N2 C19 177.9(4)
C14 C13 N2 C15 -68.4(5)
C16 C15 N2 C17 59.1(4)
C16 C15 N2 C19 -69.1(4)
C16 C15 N2 C13 176.2(4)
C20B C19B N2 C15B 51(2)
C20B C19B N2 C13B -160(2)
C20B C19B N2 C17B -57(2)
C18B C17B N2 C15B -171(2)
C18B C17B N2 C13B 54(2)
C18B C17B N2 C19B -55(2)
